data_4125121
loop_
_publ_author_name
'Novotn\'y, Jan'
'Sojka, Martin'
'Komorovsky, Stanislav'
'Ne\<cas, Marek'
'Marek, Radek'

_publ_section_title
;
 Interpreting the Paramagnetic NMR Spectra of Potential Ru(III)
 Metallodrugs: Synergy between Experiment and Relativistic DFT
 Calculations.
;
_journal_issue 27
_journal_name_full 'Journal of the American Chemical Society'
_journal_page_first 8432
_journal_page_last 8445
_journal_paper_doi 10.1021/jacs.6b02749
_journal_volume 138
_journal_year 2016
_chemical_formula_sum 'C14 H15 Cl4 F6 N2 O Ru S'
_chemical_formula_weight 616.21
_space_group_crystal_system monoclinic
_space_group_IT_number 14
_space_group_name_Hall '-P 2yn'
_space_group_name_H-M_alt 'P 1 21/n 1'
_symmetry_space_group_name_Hall '-P 2yn'
_symmetry_space_group_name_H-M 'P 1 21/n 1'
_atom_sites_solution_hydrogens geom
_audit_creation_method
;
by MiB
;
_cell_angle_alpha 90
_cell_angle_beta 95.030(2)
_cell_angle_gamma 90
_cell_formula_units_Z 4
_cell_length_a 7.8013(2)
_cell_length_b 10.8212(4)
_cell_length_c 25.0170(8)
_cell_measurement_reflns_used 5389
_cell_measurement_temperature 120(2)
_cell_measurement_theta_max 29.6770
_cell_measurement_theta_min 1.6000
_cell_volume 2103.79(12)
_computing_cell_refinement
;
CrysAlisPro, Agilent Technologies,
Version 1.171.37.35 (release 13-08-2014 CrysAlis171 .NET)
(compiled Aug 13 2014,18:06:01)
;
_computing_data_collection
;
CrystalClear-SM Expert 2.0 r15 (Rigaku, 2011)
;
_computing_data_reduction
;
CrysAlisPro, Agilent Technologies,
Version 1.171.37.35 (release 13-08-2014 CrysAlis171 .NET)
(compiled Aug 13 2014,18:06:01)
;
_computing_structure_refinement 'SHELXL-2014/7 (Sheldrick, 2014)'
_computing_structure_solution 'SHELXT 2014/5 (Sheldrick, 2014)'
_diffrn_ambient_temperature 120(2)
_diffrn_measured_fraction_theta_full 1.000
_diffrn_measured_fraction_theta_max 1.000
_diffrn_measurement_device_type 'AFC11 (Right): Eulerian 3 circle'
_diffrn_measurement_method 'Profile data from \w-scans'
_diffrn_radiation_type 'Molybdenum K\a'
_diffrn_radiation_wavelength 0.71075
_diffrn_reflns_av_R_equivalents 0.0282
_diffrn_reflns_av_unetI/netI 0.0251
_diffrn_reflns_Laue_measured_fraction_full 1.000
_diffrn_reflns_Laue_measured_fraction_max 1.000
_diffrn_reflns_limit_h_max 9
_diffrn_reflns_limit_h_min -9
_diffrn_reflns_limit_k_max 12
_diffrn_reflns_limit_k_min -13
_diffrn_reflns_limit_l_max 30
_diffrn_reflns_limit_l_min -29
_diffrn_reflns_number 13381
_diffrn_reflns_point_group_measured_fraction_full 1.000
_diffrn_reflns_point_group_measured_fraction_max 1.000
_diffrn_reflns_theta_full 25.242
_diffrn_reflns_theta_max 25.680
_diffrn_reflns_theta_min 1.634
_diffrn_source 'Rotating Anode MicroMax-007HF DW 1.2 kW'
_diffrn_standards_decay_% 0(infinity)
_diffrn_standards_interval_count infinity
_diffrn_standards_number 0
_exptl_absorpt_coefficient_mu 1.414
_exptl_absorpt_correction_T_max 1.00000
_exptl_absorpt_correction_T_min 0.84939
_exptl_absorpt_correction_type multi-scan
_exptl_absorpt_process_details
;
CrysAlisPro, Agilent Technologies,
Version 1.171.37.35 (release 13-08-2014 CrysAlis171 .NET)
(compiled Aug 13 2014,18:06:01)
Empirical absorption correction using spherical harmonics,
 implemented in SCALE3 ABSPACK scaling algorithm.
;
_exptl_crystal_colour 'dark yellow'
_exptl_crystal_density_diffrn 1.946
_exptl_crystal_description plate
_exptl_crystal_F_000 1212
_exptl_crystal_size_max 0.080
_exptl_crystal_size_mid 0.050
_exptl_crystal_size_min 0.010
_refine_diff_density_max 0.682
_refine_diff_density_min -1.228
_refine_diff_density_rms 0.104
_refine_ls_extinction_method none
_refine_ls_goodness_of_fit_ref 1.032
_refine_ls_hydrogen_treatment constr
_refine_ls_matrix_type full
_refine_ls_number_parameters 301
_refine_ls_number_reflns 4005
_refine_ls_number_restraints 66
_refine_ls_restrained_S_all 1.048
_refine_ls_R_factor_all 0.0376
_refine_ls_R_factor_gt 0.0300
_refine_ls_shift/su_max 0.001
_refine_ls_shift/su_mean 0.000
_refine_ls_structure_factor_coef Fsqd
_refine_ls_weighting_details 'w=1/[\s^2^(Fo^2^)+(0.0486P)^2^+1.5307P] where P=(Fo^2^+2Fc^2^)/3'
_refine_ls_weighting_scheme calc
_refine_ls_wR_factor_gt 0.0745
_refine_ls_wR_factor_ref 0.0788
_reflns_Friedel_coverage 0.000
_reflns_number_gt 3477
_reflns_number_total 4005
_reflns_threshold_expression 'I > 2\s(I)'
_cod_data_source_file ja6b02749_si_002.cif
_cod_data_source_block 4_CCDC-1465348
_cod_depositor_comments 'Adding full bibliography for 4125120--4125125.cif.'
_cod_database_code 4125121
_shelx_shelxl_version_number 2014/7
_shelx_space_group_comment
;
The symmetry employed for this shelxl refinement is uniquely defined
by the following loop, which should always be used as a source of
symmetry information in preference to the above space-group names.
They are only intended as comments.
;
_shelx_estimated_absorpt_t_min 0.895
_shelx_estimated_absorpt_t_max 0.986

loop_
_space_group_symop_operation_xyz
'x, y, z'
'-x+1/2, y+1/2, -z+1/2'
'-x, -y, -z'
'x-1/2, -y-1/2, z-1/2'

loop_
_atom_site_label
_atom_site_type_symbol
_atom_site_fract_x
_atom_site_fract_y
_atom_site_fract_z
_atom_site_U_iso_or_equiv
_atom_site_adp_type
_atom_site_occupancy
_atom_site_site_symmetry_order
_atom_site_calc_flag
_atom_site_refinement_flags_posn
_atom_site_refinement_flags_adp
_atom_site_refinement_flags_occupancy
_atom_site_disorder_assembly
_atom_site_disorder_group
Ru1 Ru 0.54768(3) 0.42071(2) 0.33453(2) 0.01458(9) Uani 1 1 d . . . . .
Cl1 Cl 0.31705(8) 0.55589(7) 0.34678(3) 0.02162(16) Uani 1 1 d . . . . .
Cl2 Cl 0.45810(9) 0.28961(7) 0.40093(3) 0.02101(16) Uani 1 1 d . . . . .
Cl3 Cl 0.78160(8) 0.29274(7) 0.32278(3) 0.02114(16) Uani 1 1 d . . . . .
Cl4 Cl 0.63730(9) 0.55676(6) 0.26946(3) 0.02132(16) Uani 1 1 d . . . . .
S1 S 0.38569(8) 0.30946(7) 0.27138(3) 0.01736(16) Uani 1 1 d . . . . .
F1 F 1.0156(3) 0.8550(2) 0.49085(10) 0.0529(6) Uani 1 1 d . . . . .
F2 F 1.1595(2) 0.6978(2) 0.51893(8) 0.0411(5) Uani 1 1 d . . . . .
F3 F 0.9331(3) 0.7480(3) 0.55573(9) 0.0684(9) Uani 1 1 d . . . . .
O1 O 0.3920(3) 0.3438(2) 0.21399(8) 0.0269(5) Uani 1 1 d . . . . .
N1 N 0.7000(3) 0.5215(2) 0.39370(9) 0.0172(5) Uani 1 1 d . . . . .
N2 N 0.8450(3) 0.9183(2) 0.34163(10) 0.0221(5) Uani 1 1 d . . . . .
H2 H 0.9395 0.9147 0.3249 0.027 Uiso 1 1 calc R U . . .
C1 C 0.8650(4) 0.5513(3) 0.38639(12) 0.0217(6) Uani 1 1 d . . . . .
H1 H 0.9128 0.5240 0.3548 0.026 Uiso 1 1 calc R U . . .
C2 C 0.9654(4) 0.6201(3) 0.42345(12) 0.0251(7) Uani 1 1 d . . . . .
H2A H 1.0812 0.6391 0.4177 0.030 Uiso 1 1 calc R U . . .
C3 C 0.8948(4) 0.6612(3) 0.46930(12) 0.0222(6) Uani 1 1 d . . . . .
C4 C 0.7270(4) 0.6287(3) 0.47742(12) 0.0222(6) Uani 1 1 d . . . . .
H4 H 0.6768 0.6535 0.5090 0.027 Uiso 1 1 calc R U . . .
C5 C 0.6353(4) 0.5599(3) 0.43865(12) 0.0211(6) Uani 1 1 d . . . . .
H5 H 0.5199 0.5384 0.4440 0.025 Uiso 1 1 calc R U . . .
C6 C 0.9999(4) 0.7399(3) 0.50892(13) 0.0304(7) Uani 1 1 d . . . . .
C7 C 0.4298(4) 0.1489(3) 0.27623(13) 0.0249(6) Uani 1 1 d . . . . .
H7A H 0.3500 0.1040 0.2507 0.037 Uiso 1 1 calc R U . . .
H7B H 0.4154 0.1205 0.3128 0.037 Uiso 1 1 calc R U . . .
H7C H 0.5483 0.1334 0.2678 0.037 Uiso 1 1 calc R U . . .
C8 C 0.1655(4) 0.3072(3) 0.28393(13) 0.0245(7) Uani 1 1 d . . . . .
H8A H 0.1049 0.2443 0.2613 0.037 Uiso 1 1 calc R U . . .
H8B H 0.1143 0.3884 0.2757 0.037 Uiso 1 1 calc R U . . .
H8C H 0.1557 0.2875 0.3218 0.037 Uiso 1 1 calc R U . . .
C9 C 0.7210(4) 0.8358(3) 0.32904(13) 0.0310(7) Uani 1 1 d . . . . .
H9 H 0.7348 0.7758 0.3020 0.037 Uiso 1 1 calc R U . . .
C10 C 0.5733(4) 0.8378(3) 0.35513(14) 0.0331(8) Uani 1 1 d . . . . .
H10 H 0.4848 0.7787 0.3470 0.040 Uiso 1 1 calc R U . . .
C11 C 0.5565(4) 0.9277(3) 0.39358(12) 0.0249(7) Uani 1 1 d . . . . .
C12 C 0.6853(4) 1.0134(3) 0.40555(12) 0.0255(7) Uani 1 1 d . . . . .
H12 H 0.6737 1.0757 0.4317 0.031 Uiso 1 1 calc R U . . .
C13 C 0.8317(4) 1.0058(3) 0.37832(12) 0.0236(6) Uani 1 1 d . . . . .
H13 H 0.9229 1.0632 0.3858 0.028 Uiso 1 1 calc R U . . .
C1_1 C 0.3985(18) 0.9224(10) 0.4245(5) 0.032(3) Uani 0.53(2) 1 d D U P A 1
F1_1 F 0.378(2) 1.0262(11) 0.4513(6) 0.037(2) Uani 0.53(2) 1 d D U P A 1
F2_1 F 0.4037(14) 0.8298(7) 0.4590(4) 0.050(2) Uani 0.53(2) 1 d D U P A 1
F3_1 F 0.2590(9) 0.909(2) 0.3914(3) 0.078(4) Uani 0.53(2) 1 d D U P A 1
C1_2 C 0.385(2) 0.9404(12) 0.4189(6) 0.038(3) Uani 0.47(2) 1 d D U P A 2
F1_2 F 0.392(3) 1.0160(16) 0.4605(7) 0.048(4) Uani 0.47(2) 1 d D U P A 2
F2_2 F 0.342(2) 0.8306(8) 0.4361(9) 0.080(4) Uani 0.47(2) 1 d D U P A 2
F3_2 F 0.2595(10) 0.9780(12) 0.3840(4) 0.048(2) Uani 0.47(2) 1 d D U P A 2

loop_
_atom_site_aniso_label
_atom_site_aniso_U_11
_atom_site_aniso_U_22
_atom_site_aniso_U_33
_atom_site_aniso_U_23
_atom_site_aniso_U_13
_atom_site_aniso_U_12
Ru1 0.00673(12) 0.02146(14) 0.01586(13) -0.00097(9) 0.00278(8) -0.00103(8)
Cl1 0.0109(3) 0.0276(4) 0.0266(4) -0.0036(3) 0.0028(3) 0.0033(3)
Cl2 0.0171(3) 0.0277(4) 0.0191(3) 0.0019(3) 0.0061(3) -0.0028(3)
Cl3 0.0095(3) 0.0269(4) 0.0274(4) -0.0048(3) 0.0039(3) 0.0022(3)
Cl4 0.0207(4) 0.0238(4) 0.0203(3) -0.0007(3) 0.0066(3) -0.0058(3)
S1 0.0097(3) 0.0245(4) 0.0180(3) -0.0002(3) 0.0012(3) -0.0029(3)
F1 0.0550(14) 0.0342(12) 0.0653(15) -0.0127(11) -0.0193(12) -0.0062(10)
F2 0.0226(10) 0.0551(13) 0.0432(12) -0.0100(10) -0.0111(9) -0.0037(9)
F3 0.0397(13) 0.131(2) 0.0367(12) -0.0439(14) 0.0170(10) -0.0435(15)
O1 0.0248(11) 0.0380(13) 0.0173(10) 0.0040(9) -0.0010(9) -0.0127(10)
N1 0.0102(11) 0.0218(12) 0.0201(12) -0.0013(10) 0.0036(9) -0.0016(9)
N2 0.0204(13) 0.0254(14) 0.0211(13) 0.0023(10) 0.0056(10) -0.0001(10)
C1 0.0137(14) 0.0310(16) 0.0210(14) -0.0032(13) 0.0047(11) -0.0024(12)
C2 0.0121(14) 0.0363(18) 0.0273(16) -0.0062(14) 0.0050(12) -0.0052(12)
C3 0.0170(14) 0.0269(16) 0.0226(15) -0.0030(13) 0.0010(12) -0.0025(12)
C4 0.0151(14) 0.0322(17) 0.0196(14) -0.0037(13) 0.0032(11) -0.0003(12)
C5 0.0116(14) 0.0295(16) 0.0228(15) -0.0054(12) 0.0045(11) -0.0019(11)
C6 0.0182(15) 0.043(2) 0.0297(17) -0.0066(15) 0.0019(13) -0.0055(14)
C7 0.0201(15) 0.0232(15) 0.0309(16) -0.0039(13) -0.0005(13) -0.0013(12)
C8 0.0098(13) 0.0302(16) 0.0331(17) -0.0029(13) -0.0003(12) -0.0052(12)
C9 0.0360(19) 0.0297(17) 0.0282(17) -0.0045(14) 0.0076(14) -0.0075(14)
C10 0.0291(18) 0.0354(19) 0.0352(18) -0.0044(15) 0.0053(14) -0.0135(14)
C11 0.0216(16) 0.0344(18) 0.0188(15) 0.0044(13) 0.0030(12) -0.0031(13)
C12 0.0215(15) 0.0302(17) 0.0251(16) -0.0061(13) 0.0026(13) 0.0014(13)
C13 0.0193(15) 0.0251(16) 0.0264(15) -0.0016(13) 0.0019(12) -0.0006(12)
C1_1 0.018(5) 0.047(5) 0.032(5) -0.004(4) 0.006(3) 0.002(4)
F1_1 0.029(4) 0.044(4) 0.040(6) 0.007(3) 0.020(4) 0.013(3)
F2_1 0.047(5) 0.051(3) 0.057(4) 0.013(3) 0.032(3) 0.001(3)
F3_1 0.021(3) 0.169(11) 0.043(3) -0.026(5) -0.001(2) -0.017(5)
C1_2 0.027(6) 0.060(6) 0.028(5) -0.002(4) 0.010(4) -0.016(4)
F1_2 0.036(5) 0.081(7) 0.026(4) -0.006(5) 0.005(3) -0.004(5)
F2_2 0.063(7) 0.058(4) 0.130(10) 0.021(5) 0.067(7) -0.008(4)
F3_2 0.022(3) 0.079(6) 0.043(3) -0.013(3) 0.003(2) -0.002(3)

loop_
_atom_type_symbol
_atom_type_description
_atom_type_scat_dispersion_real
_atom_type_scat_dispersion_imag
_atom_type_scat_source
C C 0.0033 0.0016 'International Tables Vol C Tables 4.2.6.8 and 6.1.1.4'
H H 0.0000 0.0000 'International Tables Vol C Tables 4.2.6.8 and 6.1.1.4'
N N 0.0061 0.0033 'International Tables Vol C Tables 4.2.6.8 and 6.1.1.4'
O O 0.0106 0.0060 'International Tables Vol C Tables 4.2.6.8 and 6.1.1.4'
F F 0.0171 0.0103 'International Tables Vol C Tables 4.2.6.8 and 6.1.1.4'
S S 0.1246 0.1234 'International Tables Vol C Tables 4.2.6.8 and 6.1.1.4'
Cl Cl 0.1484 0.1585 'International Tables Vol C Tables 4.2.6.8 and 6.1.1.4'
Ru Ru -1.2594 0.8363 'International Tables Vol C Tables 4.2.6.8 and 6.1.1.4'

loop_
_geom_angle_atom_site_label_1
_geom_angle_atom_site_label_2
_geom_angle_atom_site_label_3
_geom_angle
N1 Ru1 S1 179.11(7)
N1 Ru1 Cl3 89.81(6)
S1 Ru1 Cl3 89.51(3)
N1 Ru1 Cl2 90.03(7)
S1 Ru1 Cl2 89.42(3)
Cl3 Ru1 Cl2 90.87(3)
N1 Ru1 Cl4 88.77(6)
S1 Ru1 Cl4 91.79(3)
Cl3 Ru1 Cl4 90.06(3)
Cl2 Ru1 Cl4 178.47(3)
N1 Ru1 Cl1 88.71(6)
S1 Ru1 Cl1 91.99(3)
Cl3 Ru1 Cl1 178.11(3)
Cl2 Ru1 Cl1 90.29(3)
Cl4 Ru1 Cl1 88.75(3)
O1 S1 C8 106.79(14)
O1 S1 C7 106.73(14)
C8 S1 C7 99.15(15)
O1 S1 Ru1 118.29(9)
C8 S1 Ru1 111.81(11)
C7 S1 Ru1 112.20(10)
C5 N1 C1 118.2(2)
C5 N1 Ru1 121.11(18)
C1 N1 Ru1 120.65(19)
C13 N2 C9 122.8(3)
C13 N2 H2 118.6
C9 N2 H2 118.6
N1 C1 C2 121.9(3)
N1 C1 H1 119.1
C2 C1 H1 119.1
C1 C2 C3 119.1(3)
C1 C2 H2A 120.5
C3 C2 H2A 120.5
C4 C3 C2 119.2(3)
C4 C3 C6 121.1(3)
C2 C3 C6 119.8(3)
C5 C4 C3 118.3(3)
C5 C4 H4 120.9
C3 C4 H4 120.9
N1 C5 C4 123.4(3)
N1 C5 H5 118.3
C4 C5 H5 118.3
F3 C6 F2 106.9(3)
F3 C6 F1 107.0(3)
F2 C6 F1 105.8(3)
F3 C6 C3 112.8(3)
F2 C6 C3 112.3(3)
F1 C6 C3 111.6(3)
S1 C7 H7A 109.5
S1 C7 H7B 109.5
H7A C7 H7B 109.5
S1 C7 H7C 109.5
H7A C7 H7C 109.5
H7B C7 H7C 109.5
S1 C8 H8A 109.5
S1 C8 H8B 109.5
H8A C8 H8B 109.5
S1 C8 H8C 109.5
H8A C8 H8C 109.5
H8B C8 H8C 109.5
N2 C9 C10 119.9(3)
N2 C9 H9 120.0
C10 C9 H9 120.0
C9 C10 C11 118.4(3)
C9 C10 H10 120.8
C11 C10 H10 120.8
C12 C11 C10 120.8(3)
C12 C11 C1_1 121.6(5)
C10 C11 C1_1 117.5(5)
C12 C11 C1_2 119.6(5)
C10 C11 C1_2 119.4(5)
C11 C12 C13 118.1(3)
C11 C12 H12 121.0
C13 C12 H12 121.0
N2 C13 C12 120.0(3)
N2 C13 H13 120.0
C12 C13 H13 120.0
F3_1 C1_1 F2_1 107.5(10)
F3_1 C1_1 F1_1 106.6(11)
F2_1 C1_1 F1_1 108.1(11)
F3_1 C1_1 C11 110.3(9)
F2_1 C1_1 C11 112.5(9)
F1_1 C1_1 C11 111.4(12)
F2_2 C1_2 F3_2 107.4(11)
F2_2 C1_2 F1_2 107.1(14)
F3_2 C1_2 F1_2 107.9(13)
F2_2 C1_2 C11 108.0(11)
F3_2 C1_2 C11 112.3(11)
F1_2 C1_2 C11 113.9(14)

loop_
_geom_bond_atom_site_label_1
_geom_bond_atom_site_label_2
_geom_bond_distance
Ru1 N1 2.118(2)
Ru1 S1 2.2787(7)
Ru1 Cl3 2.3298(7)
Ru1 Cl2 2.3376(7)
Ru1 Cl4 2.3464(7)
Ru1 Cl1 2.3596(7)
S1 O1 1.488(2)
S1 C8 1.773(3)
S1 C7 1.773(3)
F1 C6 1.334(4)
F2 C6 1.329(4)
F3 C6 1.326(4)
N1 C5 1.339(4)
N1 C1 1.354(4)
N2 C13 1.329(4)
N2 C9 1.334(4)
N2 H2 0.8800
C1 C2 1.378(4)
C1 H1 0.9500
C2 C3 1.388(4)
C2 H2A 0.9500
C3 C4 1.388(4)
C3 C6 1.496(4)
C4 C5 1.373(4)
C4 H4 0.9500
C5 H5 0.9500
C7 H7A 0.9800
C7 H7B 0.9800
C7 H7C 0.9800
C8 H8A 0.9800
C8 H8B 0.9800
C8 H8C 0.9800
C9 C10 1.373(5)
C9 H9 0.9500
C10 C11 1.382(5)
C10 H10 0.9500
C11 C12 1.381(4)
C11 C1_1 1.513(16)
C11 C1_2 1.533(18)
C12 C13 1.383(4)
C12 H12 0.9500
C13 H13 0.9500
C1_1 F3_1 1.318(10)
C1_1 F2_1 1.322(11)
C1_1 F1_1 1.323(10)
C1_2 F2_2 1.318(11)
C1_2 F3_2 1.319(11)
C1_2 F1_2 1.321(12)

loop_
_geom_torsion_atom_site_label_1
_geom_torsion_atom_site_label_2
_geom_torsion_atom_site_label_3
_geom_torsion_atom_site_label_4
_geom_torsion
C5 N1 C1 C2 -0.6(4)
Ru1 N1 C1 C2 178.0(2)
N1 C1 C2 C3 -0.7(5)
C1 C2 C3 C4 2.0(5)
C1 C2 C3 C6 -177.7(3)
C2 C3 C4 C5 -2.0(5)
C6 C3 C4 C5 177.7(3)
C1 N1 C5 C4 0.6(4)
Ru1 N1 C5 C4 -177.9(2)
C3 C4 C5 N1 0.7(5)
C4 C3 C6 F3 15.1(5)
C2 C3 C6 F3 -165.1(3)
C4 C3 C6 F2 136.0(3)
C2 C3 C6 F2 -44.3(4)
C4 C3 C6 F1 -105.4(3)
C2 C3 C6 F1 74.3(4)
C13 N2 C9 C10 -1.2(5)
N2 C9 C10 C11 1.0(5)
C9 C10 C11 C12 -0.1(5)
C9 C10 C11 C1_1 -175.8(5)
C9 C10 C11 C1_2 173.5(6)
C10 C11 C12 C13 -0.6(5)
C1_1 C11 C12 C13 174.9(6)
C1_2 C11 C12 C13 -174.2(6)
C9 N2 C13 C12 0.5(5)
C11 C12 C13 N2 0.4(5)
C12 C11 C1_1 F3_1 136.1(11)
C10 C11 C1_1 F3_1 -48.3(11)
C12 C11 C1_1 F2_1 -103.8(9)
C10 C11 C1_1 F2_1 71.9(9)
C12 C11 C1_1 F1_1 17.9(13)
C10 C11 C1_1 F1_1 -166.5(9)
C12 C11 C1_2 F2_2 -134.8(12)
C10 C11 C1_2 F2_2 51.5(12)
C12 C11 C1_2 F3_2 107.0(10)
C10 C11 C1_2 F3_2 -66.7(10)
C12 C11 C1_2 F1_2 -16.0(16)
C10 C11 C1_2 F1_2 170.3(12)
